data_4506129
loop_
_publ_author_name
'Walsh, Rosa D.'
'Smith, Jessica M.'
'Hanks, Timothy W.'
'Pennington, William T.'

_publ_section_title
;
 Computational and Crystallographic Studies of Pseudo-Polyhalides
;
_journal_issue 6
_journal_name_full 'Crystal Growth &amp; Design'
_journal_page_first 2759
_journal_paper_doi 10.1021/cg201231t
_journal_volume 12
_journal_year 2012
_chemical_formula_sum 'C21 H36 I7 N2 Na O6'
_chemical_formula_weight 1323.81
_chemical_name_systematic
; 
 ? 
;
_space_group_IT_number 148
_symmetry_space_group_name_Hall '-R 3'
_symmetry_space_group_name_H-M 'R -3 :H'
_atom_sites_solution_hydrogens geom
_atom_sites_solution_primary direct
_atom_sites_solution_secondary difmap
_audit_creation_method SHELXL-97
_cell_angle_alpha 90.00
_cell_angle_beta 90.00
_cell_angle_gamma 120.00
_cell_formula_units_Z 6
_cell_length_a 11.818(2)
_cell_length_b 11.818(2)
_cell_length_c 44.264(9)
_cell_measurement_temperature 293(2)
_cell_volume 5353.9(17)
_computing_structure_refinement 'SHELXL-97 (Sheldrick, 1997)'
_computing_structure_solution 'SHELXS-97 (Sheldrick, 1990)'
_diffrn_ambient_temperature 293(2)
_diffrn_measured_fraction_theta_full 0.996
_diffrn_measured_fraction_theta_max 0.996
_diffrn_radiation_monochromator graphite
_diffrn_radiation_source 'fine-focus sealed tube'
_diffrn_radiation_type MoK\a
_diffrn_radiation_wavelength 0.71073
_diffrn_reflns_av_R_equivalents 0.0587
_diffrn_reflns_av_sigmaI/netI 0.0262
_diffrn_reflns_limit_h_max 13
_diffrn_reflns_limit_h_min -13
_diffrn_reflns_limit_k_max 15
_diffrn_reflns_limit_k_min 0
_diffrn_reflns_limit_l_max 57
_diffrn_reflns_limit_l_min 0
_diffrn_reflns_number 2978
_diffrn_reflns_theta_full 27.54
_diffrn_reflns_theta_max 27.54
_diffrn_reflns_theta_min 2.04
_exptl_absorpt_coefficient_mu 6.133
_exptl_crystal_density_diffrn 2.464
_exptl_crystal_density_method 'not measured'
_exptl_crystal_F_000 3636
_refine_diff_density_max 3.249
_refine_diff_density_min -2.627
_refine_diff_density_rms 0.302
_refine_ls_extinction_coef 0.00037(5)
_refine_ls_extinction_expression Fc^*^=kFc[1+0.001xFc^2^\l^3^/sin(2\q)]^-1/4^
_refine_ls_extinction_method SHELXL
_refine_ls_goodness_of_fit_ref 1.187
_refine_ls_hydrogen_treatment mixed
_refine_ls_matrix_type full
_refine_ls_number_parameters 113
_refine_ls_number_reflns 2749
_refine_ls_number_restraints 0
_refine_ls_restrained_S_all 1.187
_refine_ls_R_factor_all 0.0819
_refine_ls_R_factor_gt 0.0786
_refine_ls_shift/su_max 0.000
_refine_ls_shift/su_mean 0.000
_refine_ls_structure_factor_coef Fsqd
_refine_ls_weighting_details 'calc w=1/[\s^2^(Fo^2^)+(0.0581P)^2^+290.1663P] where P=(Fo^2^+2Fc^2^)/3'
_refine_ls_weighting_scheme calc
_refine_ls_wR_factor_gt 0.1815
_refine_ls_wR_factor_ref 0.1836
_reflns_number_gt 2525
_reflns_number_total 2749
_reflns_threshold_expression >2sigma(I)
_cod_data_source_file cg201231t_si_001.cif
_cod_data_source_block bd1174
_cod_database_code 4506129

loop_
_symmetry_equiv_pos_as_xyz
'x, y, z'
'-y, x-y, z'
'-x+y, -x, z'
'x+2/3, y+1/3, z+1/3'
'-y+2/3, x-y+1/3, z+1/3'
'-x+y+2/3, -x+1/3, z+1/3'
'x+1/3, y+2/3, z+2/3'
'-y+1/3, x-y+2/3, z+2/3'
'-x+y+1/3, -x+2/3, z+2/3'
'-x, -y, -z'
'y, -x+y, -z'
'x-y, x, -z'
'-x+2/3, -y+1/3, -z+1/3'
'y+2/3, -x+y+1/3, -z+1/3'
'x-y+2/3, x+1/3, -z+1/3'
'-x+1/3, -y+2/3, -z+2/3'
'y+1/3, -x+y+2/3, -z+2/3'
'x-y+1/3, x+2/3, -z+2/3'

loop_
_atom_site_label
_atom_site_type_symbol
_atom_site_fract_x
_atom_site_fract_y
_atom_site_fract_z
_atom_site_U_iso_or_equiv
_atom_site_adp_type
_atom_site_occupancy
_atom_site_symmetry_multiplicity
_atom_site_calc_flag
_atom_site_refinement_flags
I1 I 0.0000 0.0000 0.05508(2) 0.0468(4) Uani 1 3 d S
I2 I -0.09405(8) -0.22983(8) 0.114380(13) 0.0474(3) Uani 1 1 d .
I3 I -0.08255(16) -0.48384(14) 0.15381(2) 0.0960(5) Uani 1 1 d .
Na1 Na 0.6667 0.3333 -0.02015(17) 0.0479(18) Uani 1 3 d S
O1 O 0.6270(10) 0.1220(9) -0.05198(16) 0.053(2) Uani 1 1 d .
O2 O 0.7488(9) 0.1961(8) 0.00393(16) 0.0463(18) Uani 1 1 d .
N1 N 0.6667 0.3333 -0.0932(3) 0.044(4) Uani 1 3 d S
N2 N 0.6667 0.3333 0.0420(3) 0.044(4) Uani 1 3 d S
C1 C -0.1386(12) -0.3410(11) 0.1546(2) 0.045(3) Uani 1 1 d .
C7 C 0.7511(14) 0.2842(14) 0.0522(2) 0.054(3) Uani 1 1 d .
H7A H 0.7358 0.2636 0.0736 0.065 Uiso 1 1 calc R
H7B H 0.8414 0.3525 0.0498 0.065 Uiso 1 1 calc R
C3 C 0.5895(14) 0.1000(12) -0.0832(3) 0.053(3) Uani 1 1 d .
H3A H 0.4990 0.0781 -0.0850 0.063 Uiso 1 1 calc R
H3B H 0.5960 0.0261 -0.0904 0.063 Uiso 1 1 calc R
C4 C 0.7463(14) 0.1235(15) -0.0461(3) 0.056(3) Uani 1 1 d .
H4A H 0.8203 0.2090 -0.0505 0.067 Uiso 1 1 calc R
H4B H 0.7525 0.0594 -0.0586 0.067 Uiso 1 1 calc R
C6 C 0.7298(14) 0.1639(13) 0.0353(2) 0.052(3) Uani 1 1 d .
H6A H 0.7914 0.1379 0.0421 0.062 Uiso 1 1 calc R
H6B H 0.6420 0.0921 0.0388 0.062 Uiso 1 1 calc R
C5 C 0.7454(14) 0.0910(13) -0.0132(3) 0.052(3) Uani 1 1 d .
H5A H 0.6671 0.0092 -0.0084 0.063 Uiso 1 1 calc R
H5B H 0.8209 0.0824 -0.0084 0.063 Uiso 1 1 calc R
C2 C 0.6743(14) 0.2189(13) -0.1029(2) 0.051(3) Uani 1 1 d .
H2A H 0.7644 0.2386 -0.1020 0.061 Uiso 1 1 calc R
H2B H 0.6456 0.1988 -0.1238 0.061 Uiso 1 1 calc R

loop_
_atom_site_aniso_label
_atom_site_aniso_U_11
_atom_site_aniso_U_22
_atom_site_aniso_U_33
_atom_site_aniso_U_23
_atom_site_aniso_U_13
_atom_site_aniso_U_12
I1 0.0620(5) 0.0620(5) 0.0165(5) 0.000 0.000 0.0310(3)
I2 0.0650(5) 0.0566(5) 0.0155(3) 0.0016(3) 0.0012(3) 0.0266(4)
I3 0.1724(14) 0.1153(10) 0.0545(6) 0.0398(6) 0.0583(7) 0.1125(10)
Na1 0.056(3) 0.056(3) 0.032(4) 0.000 0.000 0.0278(14)
O1 0.073(6) 0.074(6) 0.026(4) -0.003(4) -0.001(4) 0.046(5)
O2 0.070(5) 0.054(4) 0.023(3) 0.000(3) -0.002(3) 0.037(4)
N1 0.051(6) 0.051(6) 0.030(7) 0.000 0.000 0.026(3)
N2 0.054(6) 0.054(6) 0.023(7) 0.000 0.000 0.027(3)
C1 0.067(7) 0.052(6) 0.019(4) 0.009(4) 0.006(4) 0.031(6)
C7 0.075(8) 0.073(8) 0.021(4) -0.004(5) -0.007(5) 0.043(7)
C3 0.068(8) 0.055(7) 0.035(6) -0.007(5) -0.009(5) 0.032(6)
C4 0.072(8) 0.076(9) 0.030(5) -0.009(5) -0.002(5) 0.045(7)
C6 0.071(8) 0.069(8) 0.026(5) 0.005(5) -0.002(5) 0.042(7)
C5 0.073(8) 0.057(7) 0.039(6) -0.004(5) -0.005(5) 0.041(7)
C2 0.073(8) 0.064(7) 0.022(4) -0.007(5) -0.004(5) 0.039(6)

loop_
_atom_type_symbol
_atom_type_description
_atom_type_scat_dispersion_real
_atom_type_scat_dispersion_imag
_atom_type_scat_source
C C 0.0033 0.0016 'International Tables Vol C Tables 4.2.6.8 and 6.1.1.4'
H H 0.0000 0.0000 'International Tables Vol C Tables 4.2.6.8 and 6.1.1.4'
N N 0.0061 0.0033 'International Tables Vol C Tables 4.2.6.8 and 6.1.1.4'
Na Na 0.0362 0.0249 'International Tables Vol C Tables 4.2.6.8 and 6.1.1.4'
I I -0.4742 1.8119 'International Tables Vol C Tables 4.2.6.8 and 6.1.1.4'
O O 0.0106 0.0060 'International Tables Vol C Tables 4.2.6.8 and 6.1.1.4'

loop_
_geom_angle_atom_site_label_1
_geom_angle_atom_site_label_2
_geom_angle_atom_site_label_3
_geom_angle
_geom_angle_site_symmetry_1
_geom_angle_site_symmetry_3
I2 I1 I2 70.86(3) 2 3
I2 I1 I2 70.86(3) 2 .
I2 I1 I2 70.86(3) 3 .
C1 I2 I3 32.9(3) . .
C1 I2 I1 170.7(3) . .
I3 I2 I1 152.76(3) . .
C1 I2 I3 55.8(3) . 13_445
I3 I2 I3 88.68(3) . 13_445
I1 I2 I3 117.56(3) . 13_445
C1 I3 I2 33.2(3) . .
C1 I3 I2 58.1(3) . 13_445
I2 I3 I2 91.32(3) . 13_445
O2 Na1 O2 103.2(3) . 2_655
O2 Na1 O2 103.2(3) . 3_665
O2 Na1 O2 103.2(3) 2_655 3_665
O2 Na1 O1 64.4(2) . .
O2 Na1 O1 154.6(3) 2_655 .
O2 Na1 O1 101.3(3) 3_665 .
O2 Na1 O1 101.3(3) . 2_655
O2 Na1 O1 64.4(2) 2_655 2_655
O2 Na1 O1 154.6(3) 3_665 2_655
O1 Na1 O1 95.2(3) . 2_655
O2 Na1 O1 154.6(3) . 3_665
O2 Na1 O1 101.3(3) 2_655 3_665
O2 Na1 O1 64.4(2) 3_665 3_665
O1 Na1 O1 95.2(3) . 3_665
O1 Na1 O1 95.2(3) 2_655 3_665
O2 Na1 N2 64.8(2) . .
O2 Na1 N2 64.8(2) 2_655 .
O2 Na1 N2 64.8(2) 3_665 .
O1 Na1 N2 121.5(2) . .
O1 Na1 N2 121.5(2) 2_655 .
O1 Na1 N2 121.5(2) 3_665 .
C4 O1 C3 113.0(9) . .
C4 O1 Na1 100.4(7) . .
C3 O1 Na1 124.5(7) . .
C6 O2 C5 110.5(9) . .
C6 O2 Na1 121.7(7) . .
C5 O2 Na1 118.8(6) . .
C2 N1 C2 111.7(7) . 2_655
C2 N1 C2 111.7(7) . 3_665
C2 N1 C2 111.7(7) 2_655 3_665
C7 N2 C7 110.8(7) . 3_665
C7 N2 C7 110.8(7) . 2_655
C7 N2 C7 110.8(7) 3_665 2_655
C7 N2 Na1 108.1(7) . .
C7 N2 Na1 108.1(7) 3_665 .
C7 N2 Na1 108.1(7) 2_655 .
C1 C1 I3 120.3(11) 13_445 .
C1 C1 I2 125.8(12) 13_445 .
I3 C1 I2 113.9(5) . .
N2 C7 C6 113.3(10) . .
O1 C3 C2 112.6(10) . .
O1 C4 C5 107.0(10) . .
O2 C6 C7 107.5(10) . .
O2 C5 C4 107.2(10) . .
N1 C2 C3 111.4(10) . .

loop_
_geom_bond_atom_site_label_1
_geom_bond_atom_site_label_2
_geom_bond_distance
_geom_bond_site_symmetry_2
I1 I2 3.5332(11) 2
I1 I2 3.5332(11) 3
I1 I2 3.5332(11) .
I2 C1 2.115(10) .
I2 I3 3.5332(14) .
I2 I3 3.6173(13) 13_445
I3 C1 2.100(12) .
I3 I2 3.6173(13) 13_445
Na1 O2 2.507(8) .
Na1 O2 2.507(8) 2_655
Na1 O2 2.507(8) 3_665
Na1 O1 2.696(9) .
Na1 O1 2.696(9) 2_655
Na1 O1 2.696(9) 3_665
Na1 N2 2.751(16) .
O1 C4 1.426(16) .
O1 C3 1.433(13) .
O2 C6 1.428(12) .
O2 C5 1.438(14) .
N1 C2 1.465(13) .
N1 C2 1.465(13) 2_655
N1 C2 1.465(13) 3_665
N2 C7 1.454(13) .
N2 C7 1.454(13) 3_665
N2 C7 1.454(13) 2_655
C1 C1 1.32(2) 13_445
C7 C6 1.513(18) .
C3 C2 1.529(18) .
C4 C5 1.506(16) .
